data_7059318
loop_
_publ_author_name
'Bhattacharyya, Manjit K.'
'Saha, Utpal'
'Dutta, Debajit'
'Frontera, Antonio'
'Verma, Akalesh K.'
'Sharma, Pranay'
'Das, Amal'

_publ_section_title
;
 Unconventional DNA-relevant \p-stacked hydrogen bonded arrays involving
 supramolecular guest benzoate dimers and cooperative
 anion--\p/\p--\p/\p--anion contacts in coordination compounds of Co(ii)
 and Zn(ii) phenanthroline: experimental and theoretical studies
;
_journal_issue 11
_journal_name_full 'New Journal of Chemistry'
_journal_page_first 4504
_journal_page_last 4518
_journal_paper_doi 10.1039/C9NJ05727G
_journal_volume 44
_journal_year 2020
_chemical_formula_moiety 'C24 H18 Cl N4 O Zn, C7 H6 O2, O, O H2, Cl'
_chemical_formula_sum 'C31 H26 Cl2 N4 O5 Zn'
_chemical_formula_weight 670.83
_space_group_crystal_system triclinic
_space_group_IT_number 2
_space_group_name_Hall '-P 1'
_space_group_name_H-M_alt 'P -1'
_atom_sites_solution_hydrogens mixed
_audit_creation_method SHELXL-2018/3
_audit_update_record
;
2019-07-03 deposited with the CCDC.	2020-02-09 downloaded from the CCDC.
;
_cell_angle_alpha 115.264(7)
_cell_angle_beta 92.237(6)
_cell_angle_gamma 111.454(8)
_cell_formula_units_Z 2
_cell_length_a 10.7414(9)
_cell_length_b 12.6975(12)
_cell_length_c 13.4453(9)
_cell_measurement_reflns_used 6821
_cell_measurement_temperature 293(2)
_cell_measurement_theta_max 28.747
_cell_measurement_theta_min 2.383
_cell_volume 1501.4(3)
_computing_cell_refinement 'Bruker SAINT'
_computing_data_collection 'Bruker APEX2'
_computing_data_reduction 'Bruker SAINT'
_computing_molecular_graphics 'Bruker SHELXTL'
_computing_publication_material 'Bruker SHELXTL'
_computing_structure_refinement 'SHELXL-2018/3 (Sheldrick, 2018)'
_computing_structure_solution 'SHELXT 2018/2 (Sheldrick, 2018)'
_diffrn_ambient_temperature 293(2)
_diffrn_measured_fraction_theta_full 0.999
_diffrn_measured_fraction_theta_max 0.876
_diffrn_measurement_device_type 'Bruker APEX-II CCD'
_diffrn_measurement_method '\f and \w scans'
_diffrn_radiation_type MoK\a
_diffrn_radiation_wavelength 0.71073
_diffrn_reflns_av_R_equivalents 0.0337
_diffrn_reflns_av_unetI/netI 0.0692
_diffrn_reflns_Laue_measured_fraction_full 0.999
_diffrn_reflns_Laue_measured_fraction_max 0.876
_diffrn_reflns_limit_h_max 14
_diffrn_reflns_limit_h_min -11
_diffrn_reflns_limit_k_max 16
_diffrn_reflns_limit_k_min -14
_diffrn_reflns_limit_l_max 17
_diffrn_reflns_limit_l_min -16
_diffrn_reflns_number 11951
_diffrn_reflns_point_group_measured_fraction_full 0.999
_diffrn_reflns_point_group_measured_fraction_max 0.876
_diffrn_reflns_theta_full 25.242
_diffrn_reflns_theta_max 28.747
_diffrn_reflns_theta_min 2.383
_exptl_absorpt_coefficient_mu 1.043
_exptl_crystal_colour White
_exptl_crystal_density_diffrn 1.484
_exptl_crystal_description Block
_exptl_crystal_F_000 688
_exptl_crystal_size_max 0.28
_exptl_crystal_size_mid 0.12
_exptl_crystal_size_min 0.10
_refine_diff_density_max 0.458
_refine_diff_density_min -0.490
_refine_diff_density_rms 0.071
_refine_ls_extinction_method none
_refine_ls_goodness_of_fit_ref 1.057
_refine_ls_hydrogen_treatment constr
_refine_ls_matrix_type full
_refine_ls_number_parameters 392
_refine_ls_number_reflns 6821
_refine_ls_number_restraints 0
_refine_ls_restrained_S_all 1.057
_refine_ls_R_factor_all 0.0746
_refine_ls_R_factor_gt 0.0487
_refine_ls_shift/su_max 0.001
_refine_ls_shift/su_mean 0.000
_refine_ls_structure_factor_coef Fsqd
_refine_ls_weighting_details 'w=1/[\s^2^(Fo^2^)+(0.0310P)^2^+0.2652P] where P=(Fo^2^+2Fc^2^)/3'
_refine_ls_weighting_scheme calc
_refine_ls_wR_factor_gt 0.0907
_refine_ls_wR_factor_ref 0.1083
_reflns_Friedel_coverage 0.000
_reflns_number_gt 4979
_reflns_number_total 6821
_reflns_threshold_expression 'I > 2\s(I)'
_cod_data_source_file c9nj05727g2.cif
_cod_data_source_block Zn-phen-BzH
_cod_depositor_comments
;Adding full bibliography for 7059317--7059318.cif.

 Adding full bibliography for 7059317--7059318.cif.
;
_cod_original_cell_volume 1501.4(2)
_cod_database_code 7059318
_shelx_shelxl_version_number 2018/3
_shelx_space_group_comment
;
The symmetry employed for this shelxl refinement is uniquely defined
by the following loop, which should always be used as a source of
symmetry information in preference to the above space-group names.
They are only intended as comments.
;

loop_
_space_group_symop_operation_xyz
'x, y, z'
'-x, -y, -z'

loop_
_atom_site_label
_atom_site_type_symbol
_atom_site_fract_x
_atom_site_fract_y
_atom_site_fract_z
_atom_site_U_iso_or_equiv
_atom_site_adp_type
_atom_site_occupancy
_atom_site_site_symmetry_order
_atom_site_calc_flag
_atom_site_refinement_flags_posn
_atom_site_refinement_flags_adp
_atom_site_refinement_flags_occupancy
_atom_site_disorder_assembly
_atom_site_disorder_group
Zn1 Zn 0.65214(3) 0.52360(4) 0.19360(2) 0.03061(11) Uani 1 1 d . . . . .
Cl1 Cl 0.47199(8) 0.58863(9) 0.19296(6) 0.0444(2) Uani 1 1 d . . . . .
Cl2 Cl 0.25337(9) -0.02869(9) -0.02988(7) 0.0530(2) Uani 1 1 d . . . . .
O1 O 0.5600(2) 0.3710(2) 0.02453(15) 0.0456(6) Uani 1 1 d . . . . .
H1B H 0.556525 0.402178 -0.020352 0.080 Uiso 1 1 d R U . . .
N1 N 0.7499(2) 0.6510(3) 0.37798(18) 0.0340(6) Uani 1 1 d . . . . .
N4 N 0.8323(2) 0.4751(2) 0.17281(17) 0.0290(5) Uani 1 1 d . . . . .
N2 N 0.5710(2) 0.3997(3) 0.26744(18) 0.0329(6) Uani 1 1 d . . . . .
O4 O 0.5494(3) 0.1301(3) -0.0517(2) 0.0566(6) Uani 1 1 d G . . . .
H4B H 0.601367 0.101104 -0.033674 0.080 Uiso 1 1 d G U . . .
H4A H 0.466455 0.085122 -0.055203 0.080 Uiso 1 1 d G U . . .
N3 N 0.7943(2) 0.6689(3) 0.15984(18) 0.0316(6) Uani 1 1 d . . . . .
O3 O 0.9646(3) 0.4077(3) 0.57250(18) 0.0606(7) Uani 1 1 d . . . . .
O2 O 0.8827(3) 0.3576(3) 0.39629(18) 0.0644(8) Uani 1 1 d . . . . .
C17 C 0.9209(3) 0.6690(3) 0.1557(2) 0.0288(6) Uani 1 1 d . . . . .
C24 C 0.9389(3) 0.5637(3) 0.1595(2) 0.0286(6) Uani 1 1 d . . . . .
C5 C 0.7170(3) 0.5874(3) 0.4388(2) 0.0312(7) Uani 1 1 d . . . . .
C12 C 0.6219(3) 0.4540(3) 0.3808(2) 0.0319(7) Uani 1 1 d . . . . .
C16 C 1.0296(3) 0.7643(3) 0.1463(2) 0.0372(7) Uani 1 1 d . . . . .
C20 C 1.0665(3) 0.5570(3) 0.1503(2) 0.0350(7) Uani 1 1 d . . . . .
C4 C 0.7703(3) 0.6467(4) 0.5569(2) 0.0417(8) Uani 1 1 d . . . . .
C23 C 0.8478(3) 0.3774(3) 0.1731(2) 0.0362(7) Uani 1 1 d . . . . .
H23 H 0.774378 0.315552 0.180318 0.043 Uiso 1 1 calc R U . . .
C21 C 1.0782(3) 0.4507(4) 0.1523(2) 0.0448(9) Uani 1 1 d . . . . .
H21 H 1.159916 0.441439 0.146106 0.054 Uiso 1 1 calc R U . . .
C8 C 0.5839(3) 0.3841(4) 0.4408(3) 0.0404(8) Uani 1 1 d . . . . .
C26 C 0.7958(3) 0.1987(4) 0.4548(3) 0.0458(9) Uani 1 1 d . . . . .
C13 C 0.7769(3) 0.7649(3) 0.1555(2) 0.0416(8) Uani 1 1 d . . . . .
H13 H 0.690677 0.765501 0.157262 0.050 Uiso 1 1 calc R U . . .
C22 C 0.9699(3) 0.3624(3) 0.1632(2) 0.0454(8) Uani 1 1 d . . . . .
H22 H 0.976849 0.291863 0.163988 0.054 Uiso 1 1 calc R U . . .
C7 C 0.6405(4) 0.4496(4) 0.5615(3) 0.0519(10) Uani 1 1 d . . . . .
H7 H 0.614856 0.404654 0.602266 0.062 Uiso 1 1 calc R U . . .
C11 C 0.4804(3) 0.2779(3) 0.2141(3) 0.0430(8) Uani 1 1 d . . . . .
H11 H 0.442799 0.241316 0.137363 0.052 Uiso 1 1 calc R U . . .
C1 C 0.8354(3) 0.7738(3) 0.4319(3) 0.0485(9) Uani 1 1 d . . . . .
H1 H 0.858502 0.817655 0.390050 0.058 Uiso 1 1 calc R U . . .
C19 C 1.1748(3) 0.6549(4) 0.1403(3) 0.0476(9) Uani 1 1 d . . . . .
H19 H 1.258760 0.650078 0.134444 0.057 Uiso 1 1 calc R U . . .
C25 C 0.8850(3) 0.3282(4) 0.4730(3) 0.0456(9) Uani 1 1 d . . . . .
C14 C 0.8798(4) 0.8646(4) 0.1484(3) 0.0493(9) Uani 1 1 d . . . . .
H14 H 0.863041 0.930920 0.147238 0.059 Uiso 1 1 calc R U . . .
C9 C 0.4905(4) 0.2552(4) 0.3804(3) 0.0512(9) Uani 1 1 d . . . . .
H9 H 0.463710 0.205865 0.417253 0.061 Uiso 1 1 calc R U . . .
C3 C 0.8610(4) 0.7779(4) 0.6096(3) 0.0542(10) Uani 1 1 d . . . . .
H3 H 0.899272 0.821371 0.686861 0.065 Uiso 1 1 calc R U . . .
C15 C 1.0059(3) 0.8639(4) 0.1431(3) 0.0483(9) Uani 1 1 d . . . . .
H15 H 1.075859 0.929492 0.137386 0.058 Uiso 1 1 calc R U . . .
C6 C 0.7286(4) 0.5732(4) 0.6151(3) 0.0508(10) Uani 1 1 d . . . . .
H6 H 0.763902 0.612631 0.692633 0.061 Uiso 1 1 calc R U . . .
C10 C 0.4384(4) 0.2016(4) 0.2671(3) 0.0536(9) Uani 1 1 d . . . . .
H10 H 0.376033 0.115775 0.226042 0.064 Uiso 1 1 calc R U . . .
C18 C 1.1583(3) 0.7548(4) 0.1392(3) 0.0490(9) Uani 1 1 d . . . . .
H18 H 1.231372 0.818320 0.133689 0.059 Uiso 1 1 calc R U . . .
C31 C 0.7144(4) 0.1041(4) 0.3478(3) 0.0569(10) Uani 1 1 d . . . . .
H31 H 0.716691 0.122996 0.288045 0.068 Uiso 1 1 calc R U . . .
C2 C 0.8932(4) 0.8417(4) 0.5473(3) 0.0574(10) Uani 1 1 d . . . . .
H2 H 0.952532 0.928578 0.581539 0.069 Uiso 1 1 calc R U . . .
C30 C 0.6301(5) -0.0180(4) 0.3297(3) 0.0722(13) Uani 1 1 d . . . . .
H30 H 0.575255 -0.080517 0.258083 0.087 Uiso 1 1 calc R U . . .
C27 C 0.7897(4) 0.1673(4) 0.5415(3) 0.0640(11) Uani 1 1 d . . . . .
H27 H 0.842730 0.229449 0.613805 0.077 Uiso 1 1 calc R U . . .
C29 C 0.6272(5) -0.0470(5) 0.4171(4) 0.0793(13) Uani 1 1 d . . . . .
H29 H 0.571567 -0.129254 0.404983 0.095 Uiso 1 1 calc R U . . .
C28 C 0.7073(5) 0.0469(5) 0.5230(4) 0.0814(14) Uani 1 1 d . . . . .
H28 H 0.705159 0.027770 0.582550 0.098 Uiso 1 1 calc R U . . .
O5 O 0.9034(3) 0.8593(3) 0.8836(2) 0.0866(10) Uani 1 1 d . . . . .
H3A H 1.013069 0.483488 0.576571 0.080 Uiso 1 1 d . U . . .
H1A H 0.551210 0.290483 -0.007116 0.080 Uiso 1 1 d . U . . .

loop_
_atom_site_aniso_label
_atom_site_aniso_U_11
_atom_site_aniso_U_22
_atom_site_aniso_U_33
_atom_site_aniso_U_23
_atom_site_aniso_U_13
_atom_site_aniso_U_12
Zn1 0.02744(18) 0.0362(2) 0.03145(18) 0.02012(15) 0.00740(13) 0.01179(16)
Cl1 0.0362(4) 0.0674(6) 0.0517(4) 0.0398(4) 0.0174(3) 0.0296(4)
Cl2 0.0475(5) 0.0429(6) 0.0668(5) 0.0270(4) 0.0095(4) 0.0165(4)
O1 0.0579(14) 0.0436(15) 0.0322(10) 0.0175(10) 0.0019(10) 0.0198(12)
N1 0.0336(14) 0.0363(16) 0.0315(12) 0.0161(11) 0.0057(10) 0.0144(12)
N4 0.0283(12) 0.0296(14) 0.0290(11) 0.0141(10) 0.0052(10) 0.0120(11)
N2 0.0306(13) 0.0388(16) 0.0297(12) 0.0178(11) 0.0094(10) 0.0129(12)
O4 0.0558(16) 0.0524(18) 0.0762(16) 0.0405(14) 0.0232(15) 0.0250(15)
N3 0.0298(13) 0.0408(16) 0.0356(12) 0.0248(12) 0.0126(10) 0.0180(12)
O3 0.0681(17) 0.0554(18) 0.0438(13) 0.0199(12) 0.0001(12) 0.0169(14)
O2 0.0675(18) 0.071(2) 0.0469(14) 0.0320(14) 0.0011(12) 0.0184(16)
C17 0.0294(15) 0.0336(18) 0.0263(13) 0.0169(12) 0.0079(11) 0.0128(13)
C24 0.0265(14) 0.0335(17) 0.0237(13) 0.0115(12) 0.0039(11) 0.0134(13)
C5 0.0295(15) 0.0411(19) 0.0283(13) 0.0172(13) 0.0077(12) 0.0191(14)
C12 0.0330(16) 0.045(2) 0.0325(14) 0.0230(14) 0.0138(12) 0.0249(15)
C16 0.0349(17) 0.046(2) 0.0344(15) 0.0236(15) 0.0113(13) 0.0145(15)
C20 0.0308(16) 0.046(2) 0.0296(14) 0.0180(14) 0.0081(12) 0.0173(15)
C4 0.0374(18) 0.059(2) 0.0287(15) 0.0153(15) 0.0077(13) 0.0268(18)
C23 0.0374(17) 0.0309(18) 0.0374(15) 0.0163(14) 0.0013(13) 0.0122(15)
C21 0.0389(18) 0.060(3) 0.0431(17) 0.0215(17) 0.0100(15) 0.0317(19)
C8 0.0427(19) 0.055(2) 0.0461(17) 0.0354(17) 0.0208(15) 0.0290(18)
C26 0.047(2) 0.055(2) 0.0391(17) 0.0190(17) 0.0112(15) 0.0285(19)
C13 0.0387(18) 0.046(2) 0.0523(18) 0.0311(17) 0.0098(15) 0.0202(16)
C22 0.052(2) 0.043(2) 0.0436(17) 0.0156(16) 0.0034(16) 0.0296(19)
C7 0.062(2) 0.085(3) 0.0453(19) 0.049(2) 0.0284(18) 0.046(2)
C11 0.046(2) 0.035(2) 0.0388(16) 0.0155(15) 0.0128(14) 0.0107(16)
C1 0.051(2) 0.042(2) 0.0411(17) 0.0166(16) 0.0057(15) 0.0124(18)
C19 0.0321(18) 0.067(3) 0.0531(19) 0.0336(19) 0.0209(15) 0.0239(18)
C25 0.044(2) 0.057(3) 0.0383(17) 0.0195(17) 0.0118(15) 0.0278(19)
C14 0.056(2) 0.049(2) 0.060(2) 0.0391(19) 0.0155(17) 0.0225(19)
C9 0.060(2) 0.060(3) 0.062(2) 0.048(2) 0.0314(18) 0.030(2)
C3 0.051(2) 0.063(3) 0.0329(16) 0.0083(17) 0.0017(15) 0.026(2)
C15 0.045(2) 0.051(2) 0.056(2) 0.0381(18) 0.0170(16) 0.0130(18)
C6 0.052(2) 0.080(3) 0.0326(16) 0.0319(19) 0.0108(15) 0.034(2)
C10 0.057(2) 0.039(2) 0.063(2) 0.0278(18) 0.0229(18) 0.0129(18)
C18 0.0295(17) 0.059(3) 0.059(2) 0.0359(19) 0.0166(15) 0.0100(17)
C31 0.069(3) 0.059(3) 0.0422(19) 0.0166(18) 0.0080(18) 0.035(2)
C2 0.056(2) 0.043(2) 0.0439(19) 0.0065(17) -0.0003(17) 0.0090(19)
C30 0.081(3) 0.055(3) 0.056(2) 0.009(2) 0.002(2) 0.028(3)
C27 0.072(3) 0.066(3) 0.045(2) 0.026(2) 0.0096(19) 0.022(2)
C29 0.090(3) 0.055(3) 0.077(3) 0.026(3) 0.014(3) 0.022(3)
C28 0.102(4) 0.072(4) 0.065(3) 0.042(3) 0.017(3) 0.020(3)
O5 0.117(3) 0.082(3) 0.0599(16) 0.0242(16) 0.0070(16) 0.054(2)

loop_
_atom_type_symbol
_atom_type_description
_atom_type_scat_dispersion_real
_atom_type_scat_dispersion_imag
_atom_type_scat_source
C C 0.0033 0.0016 'International Tables Vol C Tables 4.2.6.8 and 6.1.1.4'
H H 0.0000 0.0000 'International Tables Vol C Tables 4.2.6.8 and 6.1.1.4'
Cl Cl 0.1484 0.1585 'International Tables Vol C Tables 4.2.6.8 and 6.1.1.4'
N N 0.0061 0.0033 'International Tables Vol C Tables 4.2.6.8 and 6.1.1.4'
O O 0.0106 0.0060 'International Tables Vol C Tables 4.2.6.8 and 6.1.1.4'
Zn Zn 0.2839 1.4301 'International Tables Vol C Tables 4.2.6.8 and 6.1.1.4'

loop_
_geom_angle_atom_site_label_1
_geom_angle_atom_site_label_2
_geom_angle_atom_site_label_3
_geom_angle
_geom_angle_site_symmetry_1
_geom_angle_site_symmetry_3
_geom_angle_publ_flag
O1 Zn1 N2 93.46(9) . . ?
O1 Zn1 N3 99.65(9) . . ?
N2 Zn1 N3 160.87(8) . . ?
O1 Zn1 N4 85.26(8) . . ?
N2 Zn1 N4 91.06(9) . . ?
N3 Zn1 N4 76.32(9) . . ?
O1 Zn1 N1 168.00(9) . . ?
N2 Zn1 N1 76.21(9) . . ?
N3 Zn1 N1 89.02(9) . . ?
N4 Zn1 N1 88.80(8) . . ?
O1 Zn1 Cl1 91.31(6) . . ?
N2 Zn1 Cl1 98.51(6) . . ?
N3 Zn1 Cl1 95.08(6) . . ?
N4 Zn1 Cl1 170.02(6) . . ?
N1 Zn1 Cl1 96.20(6) . . ?
C1 N1 C5 117.9(3) . . ?
C1 N1 Zn1 129.5(2) . . ?
C5 N1 Zn1 112.6(2) . . ?
C23 N4 C24 118.5(2) . . ?
C23 N4 Zn1 129.3(2) . . ?
C24 N4 Zn1 112.20(18) . . ?
C11 N2 C12 117.9(3) . . ?
C11 N2 Zn1 126.8(2) . . ?
C12 N2 Zn1 115.2(2) . . ?
C13 N3 C17 117.2(3) . . ?
C13 N3 Zn1 127.0(2) . . ?
C17 N3 Zn1 115.35(19) . . ?
N3 C17 C16 122.8(3) . . ?
N3 C17 C24 116.9(3) . . ?
C16 C17 C24 120.2(3) . . ?
N4 C24 C20 122.6(3) . . ?
N4 C24 C17 118.6(2) . . ?
C20 C24 C17 118.8(3) . . ?
N1 C5 C4 123.0(3) . . ?
N1 C5 C12 118.1(2) . . ?
C4 C5 C12 118.8(3) . . ?
N2 C12 C8 122.2(3) . . ?
N2 C12 C5 117.6(3) . . ?
C8 C12 C5 120.2(3) . . ?
C15 C16 C17 117.6(3) . . ?
C15 C16 C18 123.3(3) . . ?
C17 C16 C18 119.0(3) . . ?
C24 C20 C21 116.6(3) . . ?
C24 C20 C19 119.7(3) . . ?
C21 C20 C19 123.6(3) . . ?
C3 C4 C5 116.4(3) . . ?
C3 C4 C6 124.1(3) . . ?
C5 C4 C6 119.5(3) . . ?
N4 C23 C22 122.7(3) . . ?
C22 C21 C20 119.7(3) . . ?
C9 C8 C12 117.7(3) . . ?
C9 C8 C7 123.5(3) . . ?
C12 C8 C7 118.8(3) . . ?
C27 C26 C31 118.2(4) . . ?
C27 C26 C25 121.9(3) . . ?
C31 C26 C25 119.9(3) . . ?
N3 C13 C14 123.7(3) . . ?
C21 C22 C23 119.9(3) . . ?
C6 C7 C8 121.0(3) . . ?
N2 C11 C10 123.4(3) . . ?
N1 C1 C2 124.0(3) . . ?
C18 C19 C20 121.3(3) . . ?
O2 C25 O3 122.7(4) . . ?
O2 C25 C26 121.3(3) . . ?
O3 C25 C26 116.1(3) . . ?
C15 C14 C13 119.1(3) . . ?
C10 C9 C8 119.9(3) . . ?
C2 C3 C4 120.2(3) . . ?
C14 C15 C16 119.6(3) . . ?
C7 C6 C4 121.7(3) . . ?
C9 C10 C11 118.8(3) . . ?
C19 C18 C16 120.9(3) . . ?
C30 C31 C26 120.4(4) . . ?
C3 C2 C1 118.6(4) . . ?
C29 C30 C31 120.1(4) . . ?
C28 C27 C26 121.1(4) . . ?
C30 C29 C28 119.3(5) . . ?
C27 C28 C29 120.8(4) . . ?

loop_
_geom_bond_atom_site_label_1
_geom_bond_atom_site_label_2
_geom_bond_distance
_geom_bond_site_symmetry_2
_geom_bond_publ_flag
Zn1 O1 2.136(2) . ?
Zn1 N2 2.149(2) . ?
Zn1 N3 2.156(2) . ?
Zn1 N4 2.230(2) . ?
Zn1 N1 2.235(2) . ?
Zn1 Cl1 2.3664(8) . ?
N1 C1 1.318(4) . ?
N1 C5 1.350(4) . ?
N4 C23 1.313(4) . ?
N4 C24 1.361(4) . ?
N2 C11 1.323(4) . ?
N2 C12 1.364(3) . ?
N3 C13 1.324(4) . ?
N3 C17 1.362(3) . ?
O3 C25 1.291(4) . ?
O2 C25 1.240(4) . ?
C17 C16 1.398(4) . ?
C17 C24 1.440(4) . ?
C24 C20 1.411(4) . ?
C5 C4 1.418(4) . ?
C5 C12 1.438(4) . ?
C12 C8 1.405(4) . ?
C16 C15 1.395(4) . ?
C16 C18 1.435(4) . ?
C20 C21 1.411(4) . ?
C20 C19 1.419(5) . ?
C4 C3 1.406(5) . ?
C4 C6 1.424(5) . ?
C23 C22 1.396(4) . ?
C21 C22 1.353(5) . ?
C8 C9 1.395(5) . ?
C8 C7 1.448(4) . ?
C26 C27 1.381(5) . ?
C26 C31 1.392(5) . ?
C26 C25 1.472(5) . ?
C13 C14 1.386(4) . ?
C7 C6 1.332(5) . ?
C11 C10 1.394(4) . ?
C1 C2 1.389(4) . ?
C19 C18 1.350(5) . ?
C14 C15 1.362(4) . ?
C9 C10 1.367(4) . ?
C3 C2 1.369(5) . ?
C31 C30 1.385(6) . ?
C30 C29 1.372(6) . ?
C27 C28 1.360(6) . ?
C29 C28 1.376(6) . ?
